data_1536967
loop_
_publ_author_name
'Fischer, A.'

_publ_section_title
;
 Synthesis and structure of Ln2 (H4 I O6) (I2 O10) * (H3 O) * 5(H2 O) (Ln=
 Pr, Nd, Sm), a lanthanide periodate diperiodate
;
_journal_name_full 'Zeitschrift fuer Anorganische und Allgemeine Chemie'
_journal_page_first 335
_journal_page_last 338
_journal_volume 629
_journal_year 2003
_chemical_formula_sum 'H17 I3 O22 Pr2'
_chemical_name_systematic 'Pr2 (H3 O) (H4 I O6) (I2 O10) (H2 O)5'
_space_group_crystal_system monoclinic
_space_group_IT_number 15
_space_group_name_Hall '-I 2ya'
_space_group_name_H-M_alt 'I 1 2/a 1'
_cell_angle_alpha 90
_cell_angle_beta 93.275
_cell_angle_gamma 90
_cell_formula_units_Z 8
_cell_length_a 13.05
_cell_length_b 21.6506
_cell_length_c 12.9512
_cell_volume 3653.260
_citation_journal_id_ASTM ZAACAB
_cod_data_source_file Fischer_ZAACAB_2003_810.cif
_cod_data_source_block H17I3O22Pr2
_cod_original_cell_volume 3653.26
_cod_database_code 1536967

loop_
_space_group_symop_id
_space_group_symop_operation_xyz
1 x,y,z
2 -x+1/2,y,-z
3 -x,-y,-z
4 x-1/2,-y,z
5 x+1/2,y+1/2,z+1/2
6 -x+1,y+1/2,-z+1/2
7 -x+1/2,-y+1/2,-z+1/2
8 x,-y+1/2,z+1/2

loop_
_atom_site_label
_atom_site_type_symbol
_atom_site_fract_x
_atom_site_fract_y
_atom_site_fract_z
_atom_site_occupancy
_atom_site_U_iso_or_equiv
O23 O-2 0.25 0.2434 0 1 0.0
O2 O-2 0.5433 0.0781 0.3109 1 0.0
O21 O-2 0.7949 0.0647 0.8248 1 0.0
Pr1 Pr+3 0.65334 0.06181 0.68308 1 0.0
O12 O-2 0.1457 0.0532 0.7574 1 0.0
O3 O-2 0.5295 -0.0434 0.337 1 0.0
O16 O-2 0.3383 0.0856 0.7934 1 0.0
I1 I+7 0.57421 0.02313 0.4161 1 0.0
O15 O-2 0.2495 0.1133 0.6099 1 0.0
O19 O-2 0.0079 0.3543 0.4435 1 0.0
O22 O-2 0.0725 0.1776 0.4806 1 0.0
O5 O-2 0.5767 -0.0265 0.5434 1 0.0
O13 O-2 0.1067 0.1715 0.709 1 0.0
Pr2 Pr+3 0.93687 0.18431 0.61537 1 0.0
I2 I+7 0.83184 0.22204 0.33043 1 0.0
I3 I+7 0.22114 0.1306 0.74987 1 0.0
O9 O-2 0.9157 0.2884 0.2965 1 0.0
O4 O-2 0.6043 0.0902 0.5001 1 0.0
O11 O-2 0.2009 0.1394 0.8918 1 0.0
O20 O-2 0.75 0.3648 0.5 1 0.0
O8 O-2 0.743 0.1567 0.3486 1 0.0
O18 O-2 0.583 0.0671 0.8624 1 0.0
O10 O-2 0.7097 0.2751 0.3247 1 0.0
O14 O-2 0.3018 0.2004 0.7479 1 0.0
O7 O-2 0.93 0.1646 0.3021 1 0.0
O17 O-2 0.02 0.2919 0.6303 1 0.0
O1 O-2 0.7069 0.0074 0.3925 1 0.0
O6 O-2 0.8596 0.2354 0.4667 1 0.0
